data_2103992
loop_
_publ_author_name
'Turowska-Tyrk, Ilona'
'Trzop, El\.zbieta'

_publ_section_title
;
 Monitoring structural transformations in crystals. 6. The [4+4]
 photodimerization of 9-methylanthracene
;
_journal_issue 6
_journal_name_full 'Acta Crystallographica Section B'
_journal_page_first 779
_journal_page_last 786
_journal_paper_doi 10.1107/S0108768103023255
_journal_volume 59
_journal_year 2003
_chemical_formula_sum 'C15 H12'
_chemical_formula_weight 192.25
_chemical_name_systematic
;
 ?
;
_space_group_IT_number 14
_symmetry_cell_setting monoclinic
_symmetry_space_group_name_Hall '-P 2ybc'
_symmetry_space_group_name_H-M 'P 1 21/c 1'
_atom_sites_solution_hydrogens geom
_atom_sites_solution_primary direct
_atom_sites_solution_secondary difmap
_audit_creation_method SHELXL-97
_cell_angle_alpha 90.00
_cell_angle_beta 96.58(2)
_cell_angle_gamma 90.00
_cell_formula_units_Z 4
_cell_length_a 8.8574(16)
_cell_length_b 14.556(3)
_cell_length_c 8.1209(15)
_cell_measurement_reflns_used 500
_cell_measurement_temperature 293(2)
_cell_measurement_theta_max 22
_cell_measurement_theta_min 4
_cell_volume 1040.1(3)
_computing_cell_refinement 'Kuma KM4CCD software 2000'
_computing_data_collection 'Kuma KM4CCD software 2000'
_computing_data_reduction 'Kuma KM4CCD software 2000'
_computing_molecular_graphics 'ORTEP-3 1997'
_computing_publication_material 'SHELXL-97 (Sheldrick, 1997)'
_computing_structure_refinement 'SHELXL-97 (Sheldrick, 1997)'
_computing_structure_solution 'SHELXS-97 (Sheldrick, 1990)'
_diffrn_ambient_temperature 293(2)
_diffrn_measured_fraction_theta_full 0.954
_diffrn_measured_fraction_theta_max 0.954
_diffrn_measurement_device_type 'Kuma KM4CCD diffractometer'
_diffrn_measurement_method '\w scans'
_diffrn_radiation_monochromator graphite
_diffrn_radiation_source 'fine-focus sealed tube'
_diffrn_radiation_type MoK\a
_diffrn_radiation_wavelength 0.71073
_diffrn_reflns_av_R_equivalents 0.0345
_diffrn_reflns_av_sigmaI/netI 0.0365
_diffrn_reflns_limit_h_max 10
_diffrn_reflns_limit_h_min -10
_diffrn_reflns_limit_k_max 16
_diffrn_reflns_limit_k_min -17
_diffrn_reflns_limit_l_max 5
_diffrn_reflns_limit_l_min -10
_diffrn_reflns_number 3414
_diffrn_reflns_theta_full 26.00
_diffrn_reflns_theta_max 26.00
_diffrn_reflns_theta_min 4.58
_exptl_absorpt_coefficient_mu 0.069
_exptl_absorpt_correction_T_max 0.9863
_exptl_absorpt_correction_T_min 0.9662
_exptl_crystal_colour 'Pale yellow'
_exptl_crystal_density_diffrn 1.228
_exptl_crystal_density_method 'not measured'
_exptl_crystal_F_000 408
_exptl_crystal_size_max 0.50
_exptl_crystal_size_mid 0.35
_exptl_crystal_size_min 0.20
_refine_diff_density_max 0.359
_refine_diff_density_min -0.194
_refine_ls_extinction_coef 0.04(3)
_refine_ls_extinction_expression Fc^*^=kFc[1+0.001xFc^2^\l^3^/sin(2\q)]^-1/4^
_refine_ls_extinction_method SHELXL
_refine_ls_goodness_of_fit_ref 1.214
_refine_ls_hydrogen_treatment mixed
_refine_ls_matrix_type full
_refine_ls_number_parameters 198
_refine_ls_number_reflns 1942
_refine_ls_number_restraints 154
_refine_ls_restrained_S_all 1.177
_refine_ls_R_factor_all 0.1365
_refine_ls_R_factor_gt 0.0953
_refine_ls_shift/su_max 0.000
_refine_ls_shift/su_mean 0.000
_refine_ls_structure_factor_coef Fsqd
_refine_ls_weighting_details 'w=1/[\s^2^(Fo^2^)+(0.2000P)^2^+0.0000P] where P=(Fo^2^+2Fc^2^)/3'
_refine_ls_weighting_scheme calc
_refine_ls_wR_factor_gt 0.3024
_refine_ls_wR_factor_ref 0.3521
_reflns_number_gt 1044
_reflns_number_total 1942
_reflns_threshold_expression >2sigma(I)
_cod_data_source_file bk0138.cif
_cod_data_source_block 15D
_cod_depositor_comments
;
The following automatic conversions were performed:
'_symmetry_cell_setting' value 'Monoclinic' changed to 'monoclinic'
according to '/home/saulius/struct/CIF-dictionaries/cif_core.dic'
dictionary named 'cif_core.dic' version 2.4.1 from 2010-06-29.

Automatic conversion script
Id: cif_fix_enum 1527 2010-12-29 10:47:43Z saulius 

The following automatic conversions were performed:

'_symmetry_cell_setting' value 'Monoclinic' changed to 'monoclinic'
according to /home/saulius/struct/CIF-dictionaries/cif_core.dic
dictionary named 'cif_core.dic' version 2.4.1 from 2010-06-29.

Automatic conversion script
Id: cif_fix_values 1715 2011-07-08 13:25:40Z adriana 

The following automatic conversions were performed:

'_refine_ls_weighting_scheme' value 'calc
w=1/[\s^2^(Fo^2^)+(0.2000P)^2^+0.0000P] where P=(Fo^2^+2Fc^2^)/3' was
changed to 'calc'. New tag '_refine_ls_weighting_details' was
created. The value of the new tag was set to
'w=1/[\s^2^(Fo^2^)+(0.2000P)^2^+0.0000P] where P=(Fo^2^+2Fc^2^)/3'.

Automatic conversion script
Id: cif_fix_values 3143 2015-03-26 13:38:13Z robertas 
;
_cod_original_sg_symbol_H-M P21/c
_cod_database_code 2103992
_cod_database_fobs_code 2103992

loop_
_symmetry_equiv_pos_as_xyz
'x, y, z'
'x, -y+1/2, z+1/2'
'-x, -y, -z'
'-x, y-1/2, -z-1/2'

loop_
_atom_site_label
_atom_site_fract_x
_atom_site_fract_y
_atom_site_fract_z
_atom_site_U_iso_or_equiv
_atom_site_adp_type
_atom_site_calc_flag
_atom_site_refinement_flags
_atom_site_occupancy
_atom_site_disorder_assembly
_atom_site_disorder_group
_atom_site_type_symbol
C1M 1.1021(5) 0.4198(3) 0.3038(6) 0.0763(12) Uani d PDU 0.849(6) A 1 C
H1M 1.0496 0.4478 0.3832 0.092 Uiso calc PR 0.849(6) A 1 H
C2M 1.2519(5) 0.4027(3) 0.3411(6) 0.0928(14) Uani d PDU 0.849(6) A 1 C
H2M 1.3007 0.4196 0.4441 0.111 Uiso calc PR 0.849(6) A 1 H
C3M 1.3347(5) 0.3595(3) 0.2256(8) 0.0903(15) Uani d PDU 0.849(6) A 1 C
H3M 1.4376 0.3474 0.2528 0.108 Uiso calc PR 0.849(6) A 1 H
C4M 1.2652(4) 0.3357(3) 0.0756(6) 0.0752(12) Uani d PD 0.849(6) A 1 C
H4M 1.3214 0.3069 0.0004 0.090 Uiso calc PR 0.849(6) A 1 H
C5M 0.8066(6) 0.3188(2) -0.3259(5) 0.0706(11) Uani d PDU 0.849(6) A 1 C
H5M 0.8628 0.2930 -0.4042 0.085 Uiso calc PR 0.849(6) A 1 H
C6M 0.6564(6) 0.3298(3) -0.3640(5) 0.0833(13) Uani d PDU 0.849(6) A 1 C
H6M 0.6101 0.3115 -0.4673 0.100 Uiso calc PR 0.849(6) A 1 H
C7M 0.5695(6) 0.3686(3) -0.2494(6) 0.0826(13) Uani d PDU 0.849(6) A 1 C
H7M 0.4650 0.3745 -0.2761 0.099 Uiso calc PR 0.849(6) A 1 H
C8M 0.6340(6) 0.3974(4) -0.1019(7) 0.0715(15) Uani d PDU 0.849(6) A 1 C
H8M 0.5739 0.4254 -0.0297 0.086 Uiso calc PR 0.849(6) A 1 H
C9M 0.8654(4) 0.4125(2) 0.1046(4) 0.0589(10) Uani d PDU 0.849(6) A 1 C
C10M 1.0362(4) 0.3297(2) -0.1255(4) 0.0629(10) Uani d PDU 0.849(6) A 1 C
H10M 1.0928 0.3025 -0.2019 0.076 Uiso calc PR 0.849(6) A 1 H
C11M 1.0207(4) 0.3966(3) 0.1463(5) 0.0578(10) Uani d PD 0.849(6) A 1 C
C12M 1.1079(4) 0.3534(2) 0.0291(4) 0.0589(10) Uani d PD 0.849(6) A 1 C
C13M 0.8823(4) 0.3452(2) -0.1698(4) 0.0586(10) Uani d PD 0.849(6) A 1 C
C14M 0.7933(4) 0.3862(3) -0.0517(5) 0.0554(10) Uani d PD 0.849(6) A 1 C
C15M 0.7706(6) 0.4562(4) 0.2285(8) 0.0811(16) Uani d PDU 0.849(6) A 1 C
H15A 0.6674 0.4625 0.1790 0.122 Uiso calc PR 0.849(6) A 1 H
H15B 0.8111 0.5157 0.2596 0.122 Uiso calc PR 0.849(6) A 1 H
H15C 0.7736 0.4180 0.3252 0.122 Uiso calc PR 0.849(6) A 1 H
C1D 1.063(3) 0.3957(19) 0.364(3) 0.111(10) Uiso d PDU 0.151(6) A 2 C
C2D 1.201(3) 0.3567(17) 0.424(3) 0.109(9) Uiso d PDU 0.151(6) A 2 C
C3D 1.309(3) 0.3405(19) 0.317(3) 0.111(10) Uiso d PDU 0.151(6) A 2 C
C4D 1.280(3) 0.364(2) 0.149(3) 0.077(9) Uiso d PD 0.151(6) A 2 C
C5D 0.881(2) 0.3525(16) -0.289(3) 0.078(7) Uiso d PDU 0.151(6) A 2 C
C6D 0.730(3) 0.330(2) -0.334(4) 0.112(17) Uiso d PDU 0.151(6) A 2 C
C7D 0.628(3) 0.352(3) -0.224(4) 0.122(15) Uiso d PDU 0.151(6) A 2 C
C8D 0.675(3) 0.394(2) -0.074(3) 0.061(9) Uiso d PDU 0.151(6) A 2 C
C9D 0.8845(18) 0.4678(11) 0.129(2) 0.079(7) Uiso d PDU 0.151(6) . 2 C
C10D 1.0911(17) 0.4241(10) -0.0888(18) 0.066(5) Uiso d PDU 0.151(6) . 2 C
C11D 1.034(2) 0.4218(15) 0.199(2) 0.064(8) Uiso d PD 0.151(6) A 2 C
C12D 1.135(2) 0.4006(15) 0.089(2) 0.076(6) Uiso d PD 0.151(6) A 2 C
C13D 0.9273(18) 0.3968(15) -0.141(2) 0.084(7) Uiso d PD 0.151(6) A 2 C
C14D 0.824(2) 0.4140(13) -0.023(2) 0.052(7) Uiso d PD 0.151(6) A 2 C
C15D 0.786(4) 0.466(3) 0.273(4) 0.107(17) Uiso d PDU 0.151(6) A 2 C

loop_
_atom_site_aniso_label
_atom_site_aniso_U_11
_atom_site_aniso_U_22
_atom_site_aniso_U_33
_atom_site_aniso_U_12
_atom_site_aniso_U_13
_atom_site_aniso_U_23
C1M 0.085(3) 0.072(2) 0.070(3) -0.0004(19) 0.001(2) -0.0041(18)
C2M 0.092(3) 0.089(3) 0.091(3) -0.004(2) -0.016(2) 0.000(2)
C3M 0.065(3) 0.098(3) 0.104(4) -0.002(2) -0.008(3) 0.005(3)
C4M 0.065(3) 0.080(3) 0.079(3) 0.0016(17) 0.0050(19) -0.005(2)
C5M 0.089(3) 0.059(2) 0.063(2) 0.004(2) 0.007(2) -0.0053(16)
C6M 0.096(4) 0.074(2) 0.074(3) 0.003(2) -0.015(2) -0.0027(19)
C7M 0.073(3) 0.080(3) 0.092(3) 0.003(2) -0.005(2) 0.004(2)
C8M 0.060(3) 0.070(3) 0.083(3) 0.009(2) 0.004(2) 0.008(2)
C9M 0.061(2) 0.059(2) 0.059(2) 0.0014(14) 0.0158(15) 0.0017(14)
C10M 0.068(2) 0.0571(18) 0.066(2) 0.0010(14) 0.0193(16) -0.0060(15)
C11M 0.067(3) 0.0503(19) 0.055(2) -0.0016(14) 0.0056(16) 0.0019(17)
C12M 0.0523(19) 0.0575(19) 0.068(2) -0.0042(13) 0.0105(15) 0.0024(15)
C13M 0.069(2) 0.0513(18) 0.055(2) 0.0005(14) 0.0079(16) 0.0041(14)
C14M 0.060(2) 0.048(2) 0.059(2) 0.0006(17) 0.0091(15) -0.0003(16)
C15M 0.087(3) 0.090(3) 0.069(3) 0.005(2) 0.018(2) -0.009(2)

loop_
_atom_type_symbol
_atom_type_description
_atom_type_scat_dispersion_real
_atom_type_scat_dispersion_imag
_atom_type_scat_source
C C 0.0033 0.0016 'International Tables Vol C Tables 4.2.6.8 and 6.1.1.4'
H H 0.0000 0.0000 'International Tables Vol C Tables 4.2.6.8 and 6.1.1.4'

loop_
_geom_angle_atom_site_label_1
_geom_angle_atom_site_label_2
_geom_angle_atom_site_label_3
_geom_angle_site_symmetry_3
_geom_angle
C2M C1M C11M . 122.4(4)
C1M C2M C3M . 120.5(4)
C4M C3M C2M . 120.1(4)
C3M C4M C12M . 121.7(4)
C6M C5M C13M . 122.0(4)
C5M C6M C7M . 120.3(4)
C8M C7M C6M . 120.9(5)
C7M C8M C14M . 121.8(5)
C11M C9M C14M . 120.4(3)
C11M C9M C15M . 120.7(4)
C14M C9M C15M . 118.9(4)
C12M C10M C13M . 122.0(3)
C9M C11M C1M . 123.8(4)
C9M C11M C12M . 120.1(3)
C1M C11M C12M . 116.1(3)
C10M C12M C4M . 121.9(3)
C10M C12M C11M . 118.9(3)
C4M C12M C11M . 119.1(4)
C10M C13M C5M . 122.5(3)
C10M C13M C14M . 119.4(3)
C5M C13M C14M . 118.0(3)
C9M C14M C8M . 123.8(3)
C9M C14M C13M . 119.2(3)
C8M C14M C13M . 117.0(4)
C2D C1D C11D . 120.8(19)
C1D C2D C3D . 119.5(19)
C2D C3D C4D . 120.4(19)
C3D C4D C12D . 119.0(17)
C6D C5D C13D . 120.9(18)
C7D C6D C5D . 118(2)
C6D C7D C8D . 121(2)
C14D C8D C7D . 123(2)
C14D C9D C11D . 106.7(14)
C14D C9D C15D . 115.8(18)
C11D C9D C15D . 104.4(18)
C14D C9D C10D 3_765 112.4(13)
C11D C9D C10D 3_765 111.6(13)
C15D C9D C10D 3_765 105.8(17)
C12D C10D C13D . 110.3(13)
C12D C10D C9D 3_765 112.9(13)
C13D C10D C9D 3_765 110.0(13)
C12D C11D C1D . 120.3(15)
C12D C11D C9D . 117.2(14)
C1D C11D C9D . 122.4(15)
C11D C12D C4D . 119.4(14)
C11D C12D C10D . 117.4(13)
C4D C12D C10D . 123.1(15)
C5D C13D C14D . 121.4(14)
C5D C13D C10D . 122.6(14)
C14D C13D C10D . 115.9(13)
C8D C14D C13D . 115.6(16)
C8D C14D C9D . 126.6(15)
C13D C14D C9D . 116.7(13)

loop_
_geom_bond_atom_site_label_1
_geom_bond_atom_site_label_2
_geom_bond_site_symmetry_2
_geom_bond_distance
C1M C2M . 1.351(6)
C1M C11M . 1.435(5)
C2M C3M . 1.403(6)
C3M C4M . 1.346(7)
C4M C12M . 1.425(5)
C5M C6M . 1.340(8)
C5M C13M . 1.417(5)
C6M C7M . 1.394(6)
C7M C8M . 1.334(6)
C8M C14M . 1.432(6)
C9M C11M . 1.398(4)
C9M C14M . 1.407(5)
C9M C15M . 1.522(5)
C10M C12M . 1.384(5)
C10M C13M . 1.388(4)
C11M C12M . 1.437(5)
C13M C14M . 1.439(5)
C1D C2D . 1.381(17)
C1D C11D . 1.386(17)
C2D C3D . 1.388(18)
C3D C4D . 1.396(18)
C4D C12D . 1.420(16)
C5D C6D . 1.387(18)
C5D C13D . 1.389(16)
C6D C7D . 1.375(18)
C7D C8D . 1.385(18)
C8D C14D . 1.373(17)
C9D C14D . 1.507(15)
C9D C11D . 1.536(15)
C9D C15D . 1.538(17)
C9D C10D 3_765 1.627(16)
C10D C12D . 1.493(15)
C10D C13D . 1.516(15)
C10D C9D 3_765 1.627(16)
C11D C12D . 1.372(16)
C13D C14D . 1.416(16)
